data_7202988
loop_
_publ_author_name
'Du, Miao'
'Li, Cheng-Peng'
'Zhao, Xiao-Jun'
'Yu, Qian'

_publ_section_title
;
 Interplay of coordinative and supramolecular interactions in
 engineering unusual crystalline architectures of low-dimensional
 metal--pamoate complexes under co-ligand intervention
;
_journal_issue 11
_journal_name_full CrystEngComm
_journal_page_first 1011
_journal_paper_doi 10.1039/b707853f
_journal_volume 9
_journal_year 2007
_chemical_formula_sum 'C36 H30 Cd N3 O7.5'
_chemical_formula_weight 737.03
_chemical_name_systematic
;
?
;
_space_group_IT_number 13
_symmetry_cell_setting monoclinic
_symmetry_space_group_name_Hall '-P 2yac'
_symmetry_space_group_name_H-M 'P 1 2/n 1'
_atom_sites_solution_hydrogens geom
_atom_sites_solution_primary direct
_atom_sites_solution_secondary difmap
_audit_creation_method SHELXL-97
_cell_angle_alpha 90.00
_cell_angle_beta 94.8190(10)
_cell_angle_gamma 90.00
_cell_formula_units_Z 4
_cell_length_a 15.7420(9)
_cell_length_b 9.3890(5)
_cell_length_c 22.7454(13)
_cell_measurement_reflns_used 5296
_cell_measurement_temperature 295(2)
_cell_measurement_theta_max 25.73
_cell_measurement_theta_min 2.35
_cell_volume 3349.9(3)
_computing_cell_refinement 'Bruker APEX II'
_computing_data_collection 'Bruker APEX II'
_computing_data_reduction 'Bruker SAINT'
_computing_molecular_graphics 'Bruker SHELXTL'
_computing_publication_material 'Bruker SHELXTL'
_computing_structure_refinement 'SHELXL-97 (Sheldrick, 1997)'
_computing_structure_solution 'SHELXS-97 (Sheldrick, 1990)'
_diffrn_ambient_temperature 295(2)
_diffrn_measured_fraction_theta_full 0.997
_diffrn_measured_fraction_theta_max 0.997
_diffrn_measurement_device_type 'APEX II CCD area detector'
_diffrn_measurement_method 'phi and omega scans'
_diffrn_radiation_monochromator graphite
_diffrn_radiation_source 'fine-focus sealed tube'
_diffrn_radiation_type MoK\a
_diffrn_radiation_wavelength 0.71073
_diffrn_reflns_av_R_equivalents 0.0226
_diffrn_reflns_av_sigmaI/netI 0.0262
_diffrn_reflns_limit_h_max 18
_diffrn_reflns_limit_h_min -13
_diffrn_reflns_limit_k_max 11
_diffrn_reflns_limit_k_min -11
_diffrn_reflns_limit_l_max 27
_diffrn_reflns_limit_l_min -27
_diffrn_reflns_number 17565
_diffrn_reflns_theta_full 25.01
_diffrn_reflns_theta_max 25.01
_diffrn_reflns_theta_min 1.80
_exptl_absorpt_coefficient_mu 0.706
_exptl_absorpt_correction_T_max 1.000000
_exptl_absorpt_correction_T_min 0.856850
_exptl_absorpt_correction_type multi-scan
_exptl_absorpt_process_details SADABS
_exptl_crystal_colour Pale-Yellow
_exptl_crystal_density_diffrn 1.461
_exptl_crystal_density_meas ?
_exptl_crystal_density_method 'not measured'
_exptl_crystal_description Block
_exptl_crystal_F_000 1500
_exptl_crystal_size_max 0.46
_exptl_crystal_size_mid 0.32
_exptl_crystal_size_min 0.20
_refine_diff_density_max 0.442
_refine_diff_density_min -0.284
_refine_diff_density_rms 0.052
_refine_ls_extinction_method none
_refine_ls_goodness_of_fit_ref 1.030
_refine_ls_hydrogen_treatment constr
_refine_ls_matrix_type full
_refine_ls_number_parameters 433
_refine_ls_number_reflns 5889
_refine_ls_number_restraints 18
_refine_ls_restrained_S_all 1.031
_refine_ls_R_factor_all 0.0367
_refine_ls_R_factor_gt 0.0280
_refine_ls_shift/su_max 0.001
_refine_ls_shift/su_mean 0.000
_refine_ls_structure_factor_coef Fsqd
_refine_ls_weighting_details 'calc w=1/[\s^2^(Fo^2^)+(0.0383P)^2^+1.4947P] where P=(Fo^2^+2Fc^2^)/3'
_refine_ls_weighting_scheme calc
_refine_ls_wR_factor_gt 0.0720
_refine_ls_wR_factor_ref 0.0752
_reflns_number_gt 4830
_reflns_number_total 5889
_reflns_threshold_expression >2sigma(I)
_cod_data_source_file b707853f.txt
_cod_data_source_block 6
_cod_depositor_comments
;
The following automatic conversions were performed:
'_symmetry_cell_setting' value 'Monoclinic' changed to 'monoclinic'
according to '/home/saulius/struct/CIF-dictionaries/cif_core.dic'
dictionary named 'cif_core.dic' version 2.4.1 from
2010-06-29.

'_exptl_absorpt_correction_type' value 'Multi-Scan' changed
to 'multi-scan' according to
'/home/saulius/struct/CIF-dictionaries/cif_core.dic' dictionary named
'cif_core.dic' version 2.4.1 from 2010-06-29.

Automatic conversion script
Id: cif_fix_enum 1527 2010-12-29 10:47:43Z saulius 

The following automatic conversions were performed:

'_exptl_crystal_density_meas' value 'None' was changed to '?' - the
value is perceived as not measured.

Automatic conversion script
Id: cif_fix_values 3008 2015-01-20 13:52:24Z robertas 
;
_cod_original_sg_symbol_H-M P2/n
_cod_database_code 7202988

loop_
_symmetry_equiv_pos_as_xyz
'x, y, z'
'-x+1/2, y, -z+1/2'
'-x, -y, -z'
'x-1/2, -y, z-1/2'

loop_
_atom_site_label
_atom_site_type_symbol
_atom_site_fract_x
_atom_site_fract_y
_atom_site_fract_z
_atom_site_U_iso_or_equiv
_atom_site_adp_type
_atom_site_occupancy
_atom_site_symmetry_multiplicity
_atom_site_calc_flag
_atom_site_refinement_flags
_atom_site_disorder_assembly
_atom_site_disorder_group
Cd1 Cd 0.375977(12) 0.29110(2) 0.426929(8) 0.03926(8) Uani 1 1 d . . .
O1 O 0.33665(12) 0.4076(2) 0.33288(8) 0.0564(5) Uani 1 1 d . . .
O2 O 0.46596(12) 0.4416(2) 0.37324(7) 0.0480(5) Uani 1 1 d . . .
O3 O 0.58182(10) 0.5429(2) 0.31525(7) 0.0457(4) Uani 1 1 d . . .
H3 H 0.5606 0.4997 0.3417 0.069 Uiso 1 1 calc R . .
O4 O 0.72496(13) 0.76188(18) 0.12073(9) 0.0512(5) Uani 1 1 d . . .
H4 H 0.7482 0.7888 0.0918 0.077 Uiso 1 1 calc R . .
O5 O 0.80847(13) 0.7482(2) 0.03040(9) 0.0539(5) Uani 1 1 d . . .
O6 O 0.82724(12) 0.5431(2) -0.01305(8) 0.0496(5) Uani 1 1 d . . .
O7 O 0.24922(14) 0.1747(2) 0.40157(10) 0.0653(6) Uani 1 1 d . . .
N1 N 0.50310(14) 0.2321(2) 0.48156(9) 0.0396(5) Uani 1 1 d . . .
N2 N 0.44087(15) 0.1010(2) 0.38113(9) 0.0463(5) Uani 1 1 d . . .
N3 N 0.10579(19) 0.1979(4) 0.39150(15) 0.0835(9) Uani 1 1 d . . .
C1 C 0.41063(17) 0.4534(3) 0.32989(11) 0.0412(6) Uani 1 1 d . . .
C2 C 0.43565(15) 0.5217(3) 0.27450(10) 0.0368(6) Uani 1 1 d . . .
C3 C 0.52263(15) 0.5600(3) 0.26896(10) 0.0334(5) Uani 1 1 d . . .
C4 C 0.54880(14) 0.6116(3) 0.21688(10) 0.0330(5) Uani 1 1 d . . .
C5 C 0.48718(15) 0.6367(3) 0.16887(10) 0.0408(6) Uani 1 1 d . . .
C6 C 0.5079(2) 0.6973(3) 0.11451(13) 0.0585(8) Uani 1 1 d . . .
H6 H 0.5635 0.7262 0.1100 0.070 Uiso 1 1 calc R . .
C7 C 0.4465(2) 0.7131(5) 0.06896(15) 0.0830(12) Uani 1 1 d . . .
H7 H 0.4614 0.7508 0.0334 0.100 Uiso 1 1 calc R . .
C8 C 0.3617(2) 0.6741(5) 0.07429(16) 0.0950(15) Uani 1 1 d . . .
H8 H 0.3211 0.6858 0.0425 0.114 Uiso 1 1 calc R . .
C9 C 0.3388(2) 0.6193(5) 0.12565(13) 0.0777(11) Uani 1 1 d . . .
H9 H 0.2823 0.5940 0.1290 0.093 Uiso 1 1 calc R . .
C10 C 0.39991(17) 0.6000(3) 0.17447(11) 0.0513(7) Uani 1 1 d . . .
C11 C 0.37757(16) 0.5415(3) 0.22743(11) 0.0483(7) Uani 1 1 d . . .
H11 H 0.3212 0.5153 0.2307 0.058 Uiso 1 1 calc R . .
C12 C 0.64333(15) 0.6388(3) 0.21216(10) 0.0360(5) Uani 1 1 d . . .
H12A H 0.6510 0.7388 0.2032 0.043 Uiso 1 1 calc R . .
H12B H 0.6736 0.6203 0.2503 0.043 Uiso 1 1 calc R . .
C13 C 0.68396(14) 0.5507(3) 0.16609(10) 0.0318(5) Uani 1 1 d . . .
C14 C 0.72320(14) 0.6177(3) 0.12178(10) 0.0335(5) Uani 1 1 d . . .
C15 C 0.76033(14) 0.5394(3) 0.07670(10) 0.0330(5) Uani 1 1 d . . .
C16 C 0.80170(15) 0.6142(3) 0.02864(11) 0.0400(6) Uani 1 1 d . . .
C17 C 0.75758(15) 0.3945(3) 0.07796(10) 0.0379(6) Uani 1 1 d . . .
H17 H 0.7815 0.3433 0.0485 0.046 Uiso 1 1 calc R . .
C18 C 0.71963(16) 0.3202(3) 0.12246(11) 0.0399(6) Uani 1 1 d . . .
C19 C 0.7164(2) 0.1693(3) 0.12393(14) 0.0579(8) Uani 1 1 d . . .
H19 H 0.7387 0.1177 0.0939 0.069 Uiso 1 1 calc R . .
C20 C 0.6820(2) 0.0987(3) 0.16786(15) 0.0679(9) Uani 1 1 d . . .
H20 H 0.6793 -0.0003 0.1675 0.082 Uiso 1 1 calc R . .
C21 C 0.6504(2) 0.1757(3) 0.21382(14) 0.0589(8) Uani 1 1 d . . .
H21 H 0.6283 0.1270 0.2447 0.071 Uiso 1 1 calc R . .
C22 C 0.65127(17) 0.3203(3) 0.21437(12) 0.0430(6) Uani 1 1 d . . .
H22 H 0.6301 0.3686 0.2457 0.052 Uiso 1 1 calc R . .
C23 C 0.68393(14) 0.3990(3) 0.16810(10) 0.0342(5) Uani 1 1 d . . .
C24 C 0.52985(18) 0.2934(3) 0.53274(11) 0.0465(7) Uani 1 1 d . . .
H24 H 0.4973 0.3668 0.5467 0.056 Uiso 1 1 calc R . .
C25 C 0.6027(2) 0.2538(3) 0.56570(13) 0.0532(7) Uani 1 1 d . . .
H25 H 0.6202 0.3012 0.6006 0.064 Uiso 1 1 calc R . .
C26 C 0.64931(18) 0.1432(3) 0.54629(13) 0.0526(7) Uani 1 1 d . . .
H26 H 0.6982 0.1122 0.5684 0.063 Uiso 1 1 calc R . .
C27 C 0.62328(17) 0.0781(3) 0.49370(12) 0.0466(7) Uani 1 1 d . . .
H27 H 0.6544 0.0027 0.4799 0.056 Uiso 1 1 calc R . .
C28 C 0.55016(16) 0.1260(3) 0.46148(11) 0.0383(6) Uani 1 1 d . . .
C29 C 0.51872(17) 0.0617(3) 0.40385(11) 0.0419(6) Uani 1 1 d . . .
C30 C 0.5675(2) -0.0356(3) 0.37502(14) 0.0594(8) Uani 1 1 d . . .
H30 H 0.6218 -0.0605 0.3911 0.071 Uiso 1 1 calc R . .
C31 C 0.5350(3) -0.0937(4) 0.32319(15) 0.0695(9) Uani 1 1 d . . .
H31 H 0.5673 -0.1579 0.3033 0.083 Uiso 1 1 calc R . .
C32 C 0.4547(3) -0.0576(4) 0.30016(14) 0.0732(10) Uani 1 1 d . . .
H32 H 0.4310 -0.0985 0.2653 0.088 Uiso 1 1 calc R . .
C33 C 0.4098(2) 0.0415(3) 0.33032(13) 0.0625(8) Uani 1 1 d . . .
H33 H 0.3557 0.0679 0.3146 0.075 Uiso 1 1 calc R . .
C34 C 0.1816(3) 0.2340(4) 0.40803(19) 0.0805(11) Uani 1 1 d . . .
H34 H 0.1866 0.3198 0.4284 0.097 Uiso 1 1 calc R . .
C35 C 0.0949(5) 0.0866(9) 0.3483(4) 0.245(5) Uani 1 1 d U . .
H35A H 0.1472 0.0727 0.3303 0.368 Uiso 1 1 calc R . .
H35B H 0.0506 0.1128 0.3187 0.368 Uiso 1 1 calc R . .
H35C H 0.0794 -0.0001 0.3671 0.368 Uiso 1 1 calc R . .
C36 C 0.0293(3) 0.2786(6) 0.4011(3) 0.136(2) Uani 1 1 d U . .
H36A H 0.0439 0.3569 0.4272 0.204 Uiso 1 1 calc R . .
H36B H -0.0108 0.2179 0.4184 0.204 Uiso 1 1 calc R . .
H36C H 0.0044 0.3144 0.3640 0.204 Uiso 1 1 calc R . .
O8 O 0.2500 0.2153(4) 0.2500 0.1163(17) Uani 1 2 d SU . .

loop_
_atom_site_aniso_label
_atom_site_aniso_U_11
_atom_site_aniso_U_22
_atom_site_aniso_U_33
_atom_site_aniso_U_23
_atom_site_aniso_U_13
_atom_site_aniso_U_12
Cd1 0.03956(12) 0.04387(13) 0.03604(11) -0.00052(8) 0.01310(8) 0.00270(9)
O1 0.0422(11) 0.0815(15) 0.0478(11) 0.0059(10) 0.0182(9) -0.0110(10)
O2 0.0512(11) 0.0606(12) 0.0330(9) 0.0037(9) 0.0089(8) -0.0067(9)
O3 0.0360(10) 0.0710(13) 0.0300(9) 0.0030(9) 0.0022(7) -0.0049(9)
O4 0.0669(13) 0.0318(10) 0.0598(13) -0.0031(8) 0.0339(10) -0.0096(9)
O5 0.0671(14) 0.0454(12) 0.0528(12) 0.0020(9) 0.0258(10) -0.0144(10)
O6 0.0579(12) 0.0526(12) 0.0419(10) 0.0004(9) 0.0259(9) -0.0003(9)
O7 0.0484(13) 0.0729(15) 0.0759(15) -0.0062(12) 0.0135(11) -0.0091(11)
N1 0.0417(12) 0.0377(12) 0.0406(12) 0.0002(10) 0.0115(10) 0.0016(10)
N2 0.0577(15) 0.0421(13) 0.0398(12) -0.0036(10) 0.0077(10) 0.0022(11)
N3 0.0500(18) 0.101(3) 0.099(2) -0.004(2) 0.0017(16) -0.0152(17)
C1 0.0434(16) 0.0434(15) 0.0391(14) -0.0049(12) 0.0183(12) 0.0012(12)
C2 0.0338(13) 0.0444(15) 0.0337(13) -0.0036(11) 0.0115(10) 0.0002(11)
C3 0.0330(13) 0.0388(14) 0.0290(12) -0.0042(10) 0.0066(10) 0.0012(10)
C4 0.0312(12) 0.0361(13) 0.0331(12) -0.0032(10) 0.0101(10) 0.0009(10)
C5 0.0360(14) 0.0530(16) 0.0346(13) 0.0032(12) 0.0093(11) 0.0073(12)
C6 0.0480(17) 0.082(2) 0.0475(16) 0.0224(16) 0.0159(13) 0.0131(15)
C7 0.069(2) 0.134(4) 0.0473(18) 0.036(2) 0.0119(17) 0.024(2)
C8 0.056(2) 0.174(5) 0.054(2) 0.031(2) -0.0092(17) 0.020(2)
C9 0.0414(17) 0.140(4) 0.0504(18) 0.019(2) -0.0029(14) 0.009(2)
C10 0.0356(14) 0.077(2) 0.0416(15) 0.0084(14) 0.0039(12) 0.0082(14)
C11 0.0283(13) 0.072(2) 0.0460(15) 0.0033(14) 0.0095(11) -0.0004(13)
C12 0.0347(13) 0.0388(14) 0.0358(13) -0.0039(11) 0.0113(10) -0.0038(11)
C13 0.0262(12) 0.0369(13) 0.0332(12) -0.0010(10) 0.0073(9) -0.0012(10)
C14 0.0320(13) 0.0324(13) 0.0371(12) -0.0017(10) 0.0093(10) -0.0052(10)
C15 0.0284(12) 0.0388(14) 0.0328(12) 0.0000(10) 0.0078(10) -0.0025(10)
C16 0.0325(13) 0.0509(17) 0.0375(13) 0.0035(12) 0.0083(11) -0.0033(12)
C17 0.0379(14) 0.0405(15) 0.0370(13) -0.0039(11) 0.0126(10) 0.0032(11)
C18 0.0403(14) 0.0359(14) 0.0449(14) 0.0021(11) 0.0117(11) 0.0036(11)
C19 0.071(2) 0.0382(16) 0.068(2) -0.0020(14) 0.0289(16) 0.0068(14)
C20 0.086(2) 0.0317(16) 0.091(2) 0.0113(16) 0.0333(19) 0.0043(16)
C21 0.0612(19) 0.0500(18) 0.069(2) 0.0221(15) 0.0257(16) 0.0042(15)
C22 0.0405(15) 0.0426(16) 0.0477(15) 0.0096(12) 0.0144(12) 0.0047(12)
C23 0.0271(12) 0.0390(14) 0.0370(12) 0.0026(11) 0.0050(10) 0.0010(10)
C24 0.0541(17) 0.0438(16) 0.0426(15) -0.0040(13) 0.0096(13) -0.0009(13)
C25 0.0559(18) 0.0519(17) 0.0503(17) 0.0003(13) -0.0043(14) -0.0084(14)
C26 0.0440(16) 0.0505(18) 0.0627(18) 0.0102(15) -0.0001(14) -0.0069(14)
C27 0.0417(15) 0.0392(15) 0.0606(17) 0.0087(13) 0.0142(13) 0.0013(12)
C28 0.0398(14) 0.0334(14) 0.0443(14) 0.0056(11) 0.0185(11) -0.0041(11)
C29 0.0492(16) 0.0343(14) 0.0449(14) 0.0023(11) 0.0186(12) -0.0013(12)
C30 0.066(2) 0.0485(18) 0.067(2) -0.0089(15) 0.0222(16) 0.0071(15)
C31 0.095(3) 0.052(2) 0.065(2) -0.0143(17) 0.0272(19) 0.0068(19)
C32 0.113(3) 0.059(2) 0.0479(18) -0.0169(16) 0.0100(19) 0.000(2)
C33 0.081(2) 0.060(2) 0.0466(17) -0.0067(15) 0.0000(15) 0.0046(17)
C34 0.065(3) 0.081(3) 0.093(3) -0.003(2) -0.008(2) -0.012(2)
C35 0.129(6) 0.255(10) 0.348(11) -0.171(9) 0.007(6) -0.056(6)
C36 0.059(3) 0.167(6) 0.180(6) -0.002(4) -0.003(3) 0.010(3)
O8 0.147(4) 0.087(3) 0.105(3) 0.000 -0.047(3) 0.000

loop_
_atom_type_symbol
_atom_type_description
_atom_type_scat_dispersion_real
_atom_type_scat_dispersion_imag
_atom_type_scat_source
C C 0.0033 0.0016 'International Tables Vol C Tables 4.2.6.8 and 6.1.1.4'
H H 0.0000 0.0000 'International Tables Vol C Tables 4.2.6.8 and 6.1.1.4'
N N 0.0061 0.0033 'International Tables Vol C Tables 4.2.6.8 and 6.1.1.4'
O O 0.0106 0.0060 'International Tables Vol C Tables 4.2.6.8 and 6.1.1.4'
Cd Cd -0.8075 1.2024 'International Tables Vol C Tables 4.2.6.8 and 6.1.1.4'

loop_
_geom_angle_atom_site_label_1
_geom_angle_atom_site_label_2
_geom_angle_atom_site_label_3
_geom_angle
_geom_angle_site_symmetry_1
_geom_angle_site_symmetry_3
_geom_angle_publ_flag
O6 Cd1 O7 98.50(8) 4_566 . ?
O6 Cd1 N1 99.34(7) 4_566 . ?
O7 Cd1 N1 134.96(8) . . ?
O6 Cd1 N2 168.86(7) 4_566 . ?
O7 Cd1 N2 85.89(8) . . ?
N1 Cd1 N2 70.69(7) . . ?
O6 Cd1 O2 98.46(7) 4_566 . ?
O7 Cd1 O2 133.29(7) . . ?
N1 Cd1 O2 83.95(7) . . ?
N2 Cd1 O2 85.66(7) . . ?
O6 Cd1 O1 98.50(7) 4_566 . ?
O7 Cd1 O1 80.94(7) . . ?
N1 Cd1 O1 135.89(7) . . ?
N2 Cd1 O1 92.28(7) . . ?
O2 Cd1 O1 53.65(6) . . ?
C1 O1 Cd1 91.89(16) . . ?
C1 O2 Cd1 92.92(15) . . ?
C3 O3 H3 109.5 . . ?
C14 O4 H4 109.5 . . ?
C16 O6 Cd1 103.81(17) . 4_665 ?
C34 O7 Cd1 119.9(2) . . ?
C24 N1 C28 118.3(2) . . ?
C24 N1 Cd1 123.79(18) . . ?
C28 N1 Cd1 117.89(17) . . ?
C33 N2 C29 118.2(2) . . ?
C33 N2 Cd1 124.1(2) . . ?
C29 N2 Cd1 117.18(16) . . ?
C34 N3 C35 117.0(4) . . ?
C34 N3 C36 126.0(4) . . ?
C35 N3 C36 115.4(4) . . ?
O1 C1 O2 120.8(2) . . ?
O1 C1 C2 120.4(2) . . ?
O2 C1 C2 118.8(2) . . ?
C11 C2 C3 118.7(2) . . ?
C11 C2 C1 120.9(2) . . ?
C3 C2 C1 120.2(2) . . ?
O3 C3 C4 118.4(2) . . ?
O3 C3 C2 120.1(2) . . ?
C4 C3 C2 121.5(2) . . ?
C3 C4 C5 119.1(2) . . ?
C3 C4 C12 119.0(2) . . ?
C5 C4 C12 121.8(2) . . ?
C4 C5 C6 122.9(2) . . ?
C4 C5 C10 119.4(2) . . ?
C6 C5 C10 117.7(2) . . ?
C7 C6 C5 120.3(3) . . ?
C7 C6 H6 119.9 . . ?
C5 C6 H6 119.9 . . ?
C6 C7 C8 121.7(3) . . ?
C6 C7 H7 119.2 . . ?
C8 C7 H7 119.2 . . ?
C9 C8 C7 120.0(3) . . ?
C9 C8 H8 120.0 . . ?
C7 C8 H8 120.0 . . ?
C8 C9 C10 120.8(3) . . ?
C8 C9 H9 119.6 . . ?
C10 C9 H9 119.6 . . ?
C11 C10 C9 121.5(3) . . ?
C11 C10 C5 119.0(2) . . ?
C9 C10 C5 119.5(3) . . ?
C2 C11 C10 122.1(2) . . ?
C2 C11 H11 118.9 . . ?
C10 C11 H11 118.9 . . ?
C13 C12 C4 115.36(19) . . ?
C13 C12 H12A 108.4 . . ?
C4 C12 H12A 108.4 . . ?
C13 C12 H12B 108.4 . . ?
C4 C12 H12B 108.4 . . ?
H12A C12 H12B 107.5 . . ?
C14 C13 C23 118.8(2) . . ?
C14 C13 C12 119.8(2) . . ?
C23 C13 C12 121.4(2) . . ?
O4 C14 C13 118.7(2) . . ?
O4 C14 C15 119.5(2) . . ?
C13 C14 C15 121.8(2) . . ?
C17 C15 C14 118.9(2) . . ?
C17 C15 C16 120.1(2) . . ?
C14 C15 C16 120.9(2) . . ?
O6 C16 O5 121.5(2) . . ?
O6 C16 C15 119.4(2) . . ?
O5 C16 C15 119.1(2) . . ?
C15 C17 C18 121.9(2) . . ?
C15 C17 H17 119.1 . . ?
C18 C17 H17 119.1 . . ?
C17 C18 C19 122.1(2) . . ?
C17 C18 C23 119.0(2) . . ?
C19 C18 C23 118.9(2) . . ?
C20 C19 C18 121.7(3) . . ?
C20 C19 H19 119.2 . . ?
C18 C19 H19 119.2 . . ?
C19 C20 C21 119.3(3) . . ?
C19 C20 H20 120.3 . . ?
C21 C20 H20 120.3 . . ?
C22 C21 C20 121.4(3) . . ?
C22 C21 H21 119.3 . . ?
C20 C21 H21 119.3 . . ?
C21 C22 C23 121.2(3) . . ?
C21 C22 H22 119.4 . . ?
C23 C22 H22 119.4 . . ?
C22 C23 C13 123.1(2) . . ?
C22 C23 C18 117.4(2) . . ?
C13 C23 C18 119.5(2) . . ?
N1 C24 C25 123.3(3) . . ?
N1 C24 H24 118.3 . . ?
C25 C24 H24 118.3 . . ?
C26 C25 C24 118.5(3) . . ?
C26 C25 H25 120.7 . . ?
C24 C25 H25 120.7 . . ?
C25 C26 C27 119.4(3) . . ?
C25 C26 H26 120.3 . . ?
C27 C26 H26 120.3 . . ?
C26 C27 C28 119.3(3) . . ?
C26 C27 H27 120.4 . . ?
C28 C27 H27 120.4 . . ?
N1 C28 C27 121.2(2) . . ?
N1 C28 C29 116.6(2) . . ?
C27 C28 C29 122.2(2) . . ?
N2 C29 C30 121.5(3) . . ?
N2 C29 C28 116.9(2) . . ?
C30 C29 C28 121.6(3) . . ?
C31 C30 C29 119.3(3) . . ?
C31 C30 H30 120.4 . . ?
C29 C30 H30 120.4 . . ?
C30 C31 C32 120.0(3) . . ?
C30 C31 H31 120.0 . . ?
C32 C31 H31 120.0 . . ?
C31 C32 C33 118.0(3) . . ?
C31 C32 H32 121.0 . . ?
C33 C32 H32 121.0 . . ?
N2 C33 C32 123.0(3) . . ?
N2 C33 H33 118.5 . . ?
C32 C33 H33 118.5 . . ?
O7 C34 N3 130.7(4) . . ?
O7 C34 H34 114.7 . . ?
N3 C34 H34 114.7 . . ?
N3 C35 H35A 109.5 . . ?
N3 C35 H35B 109.5 . . ?
H35A C35 H35B 109.5 . . ?
N3 C35 H35C 109.5 . . ?
H35A C35 H35C 109.5 . . ?
H35B C35 H35C 109.5 . . ?
N3 C36 H36A 109.5 . . ?
N3 C36 H36B 109.5 . . ?
H36A C36 H36B 109.5 . . ?
N3 C36 H36C 109.5 . . ?
H36A C36 H36C 109.5 . . ?
H36B C36 H36C 109.5 . . ?

loop_
_geom_bond_atom_site_label_1
_geom_bond_atom_site_label_2
_geom_bond_distance
_geom_bond_site_symmetry_2
_geom_bond_publ_flag
Cd1 O6 2.2473(18) 4_566 ?
Cd1 O7 2.305(2) . ?
Cd1 N1 2.332(2) . ?
Cd1 N2 2.343(2) . ?
Cd1 O2 2.4053(18) . ?
Cd1 O1 2.4361(19) . ?
O1 C1 1.249(3) . ?
O2 C1 1.264(3) . ?
O3 C3 1.356(3) . ?
O3 H3 0.8200 . ?
O4 C14 1.355(3) . ?
O4 H4 0.8200 . ?
O5 C16 1.263(3) . ?
O6 C16 1.253(3) . ?
O6 Cd1 2.2473(18) 4_665 ?
O7 C34 1.221(4) . ?
N1 C24 1.335(3) . ?
N1 C28 1.344(3) . ?
N2 C33 1.339(4) . ?
N2 C29 1.341(3) . ?
N3 C34 1.267(4) . ?
N3 C35 1.434(7) . ?
N3 C36 1.454(6) . ?
C1 C2 1.496(3) . ?
C2 C11 1.361(3) . ?
C2 C3 1.431(3) . ?
C3 C4 1.375(3) . ?
C4 C5 1.418(3) . ?
C4 C12 1.522(3) . ?
C5 C6 1.423(4) . ?
C5 C10 1.433(4) . ?
C6 C7 1.364(4) . ?
C6 H6 0.9300 . ?
C7 C8 1.400(5) . ?
C7 H7 0.9300 . ?
C8 C9 1.353(5) . ?
C8 H8 0.9300 . ?
C9 C10 1.419(4) . ?
C9 H9 0.9300 . ?
C10 C11 1.395(4) . ?
C11 H11 0.9300 . ?
C12 C13 1.518(3) . ?
C12 H12A 0.9700 . ?
C12 H12B 0.9700 . ?
C13 C14 1.377(3) . ?
C13 C23 1.425(3) . ?
C14 C15 1.426(3) . ?
C15 C17 1.362(3) . ?
C15 C16 1.494(3) . ?
C17 C18 1.403(3) . ?
C17 H17 0.9300 . ?
C18 C19 1.419(4) . ?
C18 C23 1.428(3) . ?
C19 C20 1.350(4) . ?
C19 H19 0.9300 . ?
C20 C21 1.397(4) . ?
C20 H20 0.9300 . ?
C21 C22 1.358(4) . ?
C21 H21 0.9300 . ?
C22 C23 1.417(3) . ?
C22 H22 0.9300 . ?
C24 C25 1.368(4) . ?
C24 H24 0.9300 . ?
C25 C26 1.366(4) . ?
C25 H25 0.9300 . ?
C26 C27 1.375(4) . ?
C26 H26 0.9300 . ?
C27 C28 1.387(4) . ?
C27 H27 0.9300 . ?
C28 C29 1.490(4) . ?
C29 C30 1.393(4) . ?
C30 C31 1.359(4) . ?
C30 H30 0.9300 . ?
C31 C32 1.371(5) . ?
C31 H31 0.9300 . ?
C32 C33 1.384(5) . ?
C32 H32 0.9300 . ?
C33 H33 0.9300 . ?
C34 H34 0.9300 . ?
C35 H35A 0.9600 . ?
C35 H35B 0.9600 . ?
C35 H35C 0.9600 . ?
C36 H36A 0.9600 . ?
C36 H36B 0.9600 . ?
C36 H36C 0.9600 . ?

loop_
_geom_torsion_atom_site_label_1
_geom_torsion_atom_site_label_2
_geom_torsion_atom_site_label_3
_geom_torsion_atom_site_label_4
_geom_torsion
_geom_torsion_site_symmetry_1
_geom_torsion_site_symmetry_2
_geom_torsion_site_symmetry_3
_geom_torsion_site_symmetry_4
_geom_torsion_publ_flag
O6 Cd1 O1 C1 99.16(16) 4_566 . . . ?
O7 Cd1 O1 C1 -163.52(17) . . . . ?
N1 Cd1 O1 C1 -13.8(2) . . . . ?
N2 Cd1 O1 C1 -78.05(16) . . . . ?
O2 Cd1 O1 C1 4.87(15) . . . . ?
O6 Cd1 O2 C1 -99.17(15) 4_566 . . . ?
O7 Cd1 O2 C1 11.0(2) . . . . ?
N1 Cd1 O2 C1 162.25(16) . . . . ?
N2 Cd1 O2 C1 91.23(16) . . . . ?
O1 Cd1 O2 C1 -4.81(14) . . . . ?
O6 Cd1 O7 C34 19.5(3) 4_566 . . . ?
N1 Cd1 O7 C34 131.9(3) . . . . ?
N2 Cd1 O7 C34 -170.8(3) . . . . ?
O2 Cd1 O7 C34 -90.7(3) . . . . ?
O1 Cd1 O7 C34 -77.8(3) . . . . ?
O6 Cd1 N1 C24 -1.2(2) 4_566 . . . ?
O7 Cd1 N1 C24 -113.3(2) . . . . ?
N2 Cd1 N1 C24 -176.1(2) . . . . ?
O2 Cd1 N1 C24 96.4(2) . . . . ?
O1 Cd1 N1 C24 111.4(2) . . . . ?
O6 Cd1 N1 C28 175.82(17) 4_566 . . . ?
O7 Cd1 N1 C28 63.7(2) . . . . ?
N2 Cd1 N1 C28 0.95(17) . . . . ?
O2 Cd1 N1 C28 -86.56(17) . . . . ?
O1 Cd1 N1 C28 -71.5(2) . . . . ?
O6 Cd1 N2 C33 155.1(3) 4_566 . . . ?
O7 Cd1 N2 C33 41.4(2) . . . . ?
N1 Cd1 N2 C33 -177.7(3) . . . . ?
O2 Cd1 N2 C33 -92.6(2) . . . . ?
O1 Cd1 N2 C33 -39.3(2) . . . . ?
O6 Cd1 N2 C29 -33.1(5) 4_566 . . . ?
O7 Cd1 N2 C29 -146.77(19) . . . . ?
N1 Cd1 N2 C29 -5.88(17) . . . . ?
O2 Cd1 N2 C29 79.21(18) . . . . ?
O1 Cd1 N2 C29 132.49(18) . . . . ?
Cd1 O1 C1 O2 -8.7(3) . . . . ?
Cd1 O1 C1 C2 170.5(2) . . . . ?
Cd1 O2 C1 O1 8.8(3) . . . . ?
Cd1 O2 C1 C2 -170.4(2) . . . . ?
O1 C1 C2 C11 3.2(4) . . . . ?
O2 C1 C2 C11 -177.6(3) . . . . ?
O1 C1 C2 C3 -173.2(2) . . . . ?
O2 C1 C2 C3 6.0(4) . . . . ?
C11 C2 C3 O3 179.3(2) . . . . ?
C1 C2 C3 O3 -4.2(4) . . . . ?
C11 C2 C3 C4 -2.1(4) . . . . ?
C1 C2 C3 C4 174.4(2) . . . . ?
O3 C3 C4 C5 -177.0(2) . . . . ?
C2 C3 C4 C5 4.5(4) . . . . ?
O3 C3 C4 C12 3.6(3) . . . . ?
C2 C3 C4 C12 -174.9(2) . . . . ?
C3 C4 C5 C6 176.4(3) . . . . ?
C12 C4 C5 C6 -4.2(4) . . . . ?
C3 C4 C5 C10 -3.7(4) . . . . ?
C12 C4 C5 C10 175.7(2) . . . . ?
C4 C5 C6 C7 177.1(3) . . . . ?
C10 C5 C6 C7 -2.8(5) . . . . ?
C5 C6 C7 C8 1.5(6) . . . . ?
C6 C7 C8 C9 0.1(7) . . . . ?
C7 C8 C9 C10 -0.3(7) . . . . ?
C8 C9 C10 C11 -179.0(4) . . . . ?
C8 C9 C10 C5 -1.1(6) . . . . ?
C4 C5 C10 C11 0.7(4) . . . . ?
C6 C5 C10 C11 -179.5(3) . . . . ?
C4 C5 C10 C9 -177.3(3) . . . . ?
C6 C5 C10 C9 2.6(5) . . . . ?
C3 C2 C11 C10 -1.0(4) . . . . ?
C1 C2 C11 C10 -177.5(3) . . . . ?
C9 C10 C11 C2 179.6(3) . . . . ?
C5 C10 C11 C2 1.7(5) . . . . ?
C3 C4 C12 C13 117.9(2) . . . . ?
C5 C4 C12 C13 -61.5(3) . . . . ?
C4 C12 C13 C14 122.1(2) . . . . ?
C4 C12 C13 C23 -59.1(3) . . . . ?
C23 C13 C14 O4 -178.5(2) . . . . ?
C12 C13 C14 O4 0.4(3) . . . . ?
C23 C13 C14 C15 2.7(3) . . . . ?
C12 C13 C14 C15 -178.4(2) . . . . ?
O4 C14 C15 C17 -179.5(2) . . . . ?
C13 C14 C15 C17 -0.7(4) . . . . ?
O4 C14 C15 C16 0.5(3) . . . . ?
C13 C14 C15 C16 179.3(2) . . . . ?
Cd1 O6 C16 O5 -1.5(3) 4_665 . . . ?
Cd1 O6 C16 C15 177.02(17) 4_665 . . . ?
C17 C15 C16 O6 6.0(4) . . . . ?
C14 C15 C16 O6 -173.9(2) . . . . ?
C17 C15 C16 O5 -175.4(2) . . . . ?
C14 C15 C16 O5 4.6(3) . . . . ?
C14 C15 C17 C18 -0.3(4) . . . . ?
C16 C15 C17 C18 179.7(2) . . . . ?
C15 C17 C18 C19 179.9(3) . . . . ?
C15 C17 C18 C23 -0.8(4) . . . . ?
C17 C18 C19 C20 178.1(3) . . . . ?
C23 C18 C19 C20 -1.2(5) . . . . ?
C18 C19 C20 C21 -1.5(5) . . . . ?
C19 C20 C21 C22 2.0(5) . . . . ?
C20 C21 C22 C23 0.3(5) . . . . ?
C21 C22 C23 C13 178.2(3) . . . . ?
C21 C22 C23 C18 -3.0(4) . . . . ?
C14 C13 C23 C22 174.9(2) . . . . ?
C12 C13 C23 C22 -3.9(4) . . . . ?
C14 C13 C23 C18 -3.8(3) . . . . ?
C12 C13 C23 C18 177.3(2) . . . . ?
C17 C18 C23 C22 -175.9(2) . . . . ?
C19 C18 C23 C22 3.4(4) . . . . ?
C17 C18 C23 C13 2.9(4) . . . . ?
C19 C18 C23 C13 -177.8(2) . . . . ?
C28 N1 C24 C25 0.1(4) . . . . ?
Cd1 N1 C24 C25 177.1(2) . . . . ?
N1 C24 C25 C26 -2.0(5) . . . . ?
C24 C25 C26 C27 2.0(4) . . . . ?
C25 C26 C27 C28 -0.1(4) . . . . ?
C24 N1 C28 C27 1.9(4) . . . . ?
Cd1 N1 C28 C27 -175.31(18) . . . . ?
C24 N1 C28 C29 -179.2(2) . . . . ?
Cd1 N1 C28 C29 3.6(3) . . . . ?
C26 C27 C28 N1 -1.9(4) . . . . ?
C26 C27 C28 C29 179.3(2) . . . . ?
C33 N2 C29 C30 1.7(4) . . . . ?
Cd1 N2 C29 C30 -170.6(2) . . . . ?
C33 N2 C29 C28 -177.9(2) . . . . ?
Cd1 N2 C29 C28 9.8(3) . . . . ?
N1 C28 C29 N2 -9.0(3) . . . . ?
C27 C28 C29 N2 169.9(2) . . . . ?
N1 C28 C29 C30 171.5(2) . . . . ?
C27 C28 C29 C30 -9.6(4) . . . . ?
N2 C29 C30 C31 -1.1(4) . . . . ?
C28 C29 C30 C31 178.4(3) . . . . ?
C29 C30 C31 C32 -0.7(5) . . . . ?
C30 C31 C32 C33 1.8(5) . . . . ?
C29 N2 C33 C32 -0.5(5) . . . . ?
Cd1 N2 C33 C32 171.2(2) . . . . ?
C31 C32 C33 N2 -1.2(5) . . . . ?
Cd1 O7 C34 N3 171.3(4) . . . . ?
C35 N3 C34 O7 -14.5(8) . . . . ?
C36 N3 C34 O7 -179.1(5) . . . . ?
